data_4124837
loop_
_publ_author_name
'Godemann, Christian'
'Hollmann, Dirk'
'Kessler, Monty'
'Jiao, Haijun'
'Spannenberg, Anke'
'Br\"uckner, Angelika'
'Beweries, Torsten'

_publ_section_title
;
 A Model of a Closed Cycle of Water Splitting Using
 ansa-Titanocene(III/IV) Triflate Complexes.
;
_journal_issue 51
_journal_name_full 'Journal of the American Chemical Society'
_journal_page_first 16187
_journal_page_last 16195
_journal_paper_doi 10.1021/jacs.5b11365
_journal_volume 137
_journal_year 2015
_chemical_formula_sum 'C23 H36 F3 O3 S Si2 Ti'
_chemical_formula_weight 553.66
_chemical_name_systematic
; 
 ? 
;
_space_group_IT_number 33
_symmetry_cell_setting orthorhombic
_symmetry_space_group_name_Hall 'P 2c -2n'
_symmetry_space_group_name_H-M 'P n a 21'
_atom_sites_solution_hydrogens geom
_atom_sites_solution_primary direct
_atom_sites_solution_secondary difmap
_audit_creation_method SHELXL-97
_cell_angle_alpha 90.00
_cell_angle_beta 90.00
_cell_angle_gamma 90.00
_cell_formula_units_Z 4
_cell_length_a 12.7082(2)
_cell_length_b 13.9806(2)
_cell_length_c 14.9119(2)
_cell_measurement_reflns_used 9983
_cell_measurement_temperature 170(2)
_cell_measurement_theta_max 28.68
_cell_measurement_theta_min 2.56
_cell_volume 2649.37(7)
_computing_cell_refinement 'SAINT (Bruker, 2009)'
_computing_data_collection 'APEX2 (Bruker, 2011)'
_computing_data_reduction SAINT
_computing_structure_refinement 'SHELXL-97 (Sheldrick, 2008)'
_computing_structure_solution 'SHELXS-97 (Sheldrick, 2008)'
_diffrn_ambient_temperature 170(2)
_diffrn_measured_fraction_theta_full 1.000
_diffrn_measured_fraction_theta_max 1.000
_diffrn_measurement_device_type 'Bruker Kappa APEX II Duo'
_diffrn_measurement_method '\f and \w scans'
_diffrn_radiation_monochromator 'curved graphite'
_diffrn_radiation_source 'fine-focus sealed tube'
_diffrn_radiation_type MoK\a
_diffrn_radiation_wavelength 0.71073
_diffrn_reflns_av_R_equivalents 0.0378
_diffrn_reflns_av_sigmaI/netI 0.0279
_diffrn_reflns_limit_h_max 16
_diffrn_reflns_limit_h_min -16
_diffrn_reflns_limit_k_max 17
_diffrn_reflns_limit_k_min -17
_diffrn_reflns_limit_l_max 19
_diffrn_reflns_limit_l_min -18
_diffrn_reflns_number 32685
_diffrn_reflns_theta_full 27.00
_diffrn_reflns_theta_max 27.00
_diffrn_reflns_theta_min 2.00
_exptl_absorpt_coefficient_mu 0.536
_exptl_absorpt_correction_T_max 1.00
_exptl_absorpt_correction_T_min 0.92
_exptl_absorpt_correction_type multi-scan
_exptl_absorpt_process_details 'SADABS (Bruker, 2008)'
_exptl_crystal_colour green
_exptl_crystal_density_diffrn 1.388
_exptl_crystal_density_method 'not measured'
_exptl_crystal_description 'part of a needle'
_exptl_crystal_F_000 1164
_exptl_crystal_size_max 0.32
_exptl_crystal_size_mid 0.16
_exptl_crystal_size_min 0.14
_refine_diff_density_max 1.153
_refine_diff_density_min -0.445
_refine_diff_density_rms 0.076
_refine_ls_abs_structure_details 'Flack H D (1983), Acta Cryst. A39, 876-881'
_refine_ls_abs_structure_Flack 0.22(3)
_refine_ls_extinction_method none
_refine_ls_goodness_of_fit_ref 1.039
_refine_ls_hydrogen_treatment constr
_refine_ls_matrix_type full
_refine_ls_number_parameters 311
_refine_ls_number_reflns 5772
_refine_ls_number_restraints 1
_refine_ls_restrained_S_all 1.039
_refine_ls_R_factor_all 0.0505
_refine_ls_R_factor_gt 0.0414
_refine_ls_shift/su_max 0.001
_refine_ls_shift/su_mean 0.000
_refine_ls_structure_factor_coef Fsqd
_refine_ls_weighting_details 'calc w=1/[\s^2^(Fo^2^)+(0.0708P)^2^+1.5951P] where P=(Fo^2^+2Fc^2^)/3'
_refine_ls_weighting_scheme calc
_refine_ls_wR_factor_gt 0.1084
_refine_ls_wR_factor_ref 0.1167
_reflns_number_gt 5099
_reflns_number_total 5772
_reflns_threshold_expression >2sigma(I)
_cod_data_source_file ja5b11365_si_001.cif
_cod_data_source_block ax0356
_cod_original_sg_symbol_H-M Pna2(1)
_cod_database_code 4124837

loop_
_symmetry_equiv_pos_as_xyz
'x, y, z'
'-x, -y, z+1/2'
'-x+1/2, y+1/2, z+1/2'
'x+1/2, -y+1/2, z'

loop_
_atom_site_label
_atom_site_type_symbol
_atom_site_fract_x
_atom_site_fract_y
_atom_site_fract_z
_atom_site_U_iso_or_equiv
_atom_site_adp_type
_atom_site_occupancy
_atom_site_symmetry_multiplicity
_atom_site_calc_flag
_atom_site_refinement_flags
C1 C 0.4075(3) 1.0540(3) 0.5368(3) 0.0474(10) Uani 1 1 d .
C2 C 0.8928(3) 0.9920(2) 0.4504(2) 0.0166(7) Uani 1 1 d .
C3 C 0.8203(3) 0.9182(2) 0.4238(2) 0.0192(6) Uani 1 1 d .
C4 C 0.7253(3) 0.9630(2) 0.3967(2) 0.0210(7) Uani 1 1 d .
C5 C 0.7351(2) 1.0615(2) 0.4078(2) 0.0222(7) Uani 1 1 d .
C6 C 0.8363(3) 1.0813(2) 0.4421(2) 0.0194(7) Uani 1 1 d .
C7 C 0.8414(3) 0.8128(2) 0.4162(3) 0.0281(7) Uani 1 1 d .
H7A H 0.8697 0.7985 0.3565 0.042 Uiso 1 1 calc R
H7B H 0.7756 0.7774 0.4250 0.042 Uiso 1 1 calc R
H7C H 0.8925 0.7936 0.4620 0.042 Uiso 1 1 calc R
C8 C 0.6340(3) 0.9119(3) 0.3556(2) 0.0322(8) Uani 1 1 d .
H8A H 0.6484 0.8999 0.2921 0.048 Uiso 1 1 calc R
H8B H 0.5707 0.9514 0.3613 0.048 Uiso 1 1 calc R
H8C H 0.6230 0.8508 0.3866 0.048 Uiso 1 1 calc R
C9 C 0.6548(3) 1.1364(3) 0.3836(3) 0.0354(8) Uani 1 1 d .
H9A H 0.5933 1.1055 0.3565 0.053 Uiso 1 1 calc R
H9B H 0.6856 1.1815 0.3408 0.053 Uiso 1 1 calc R
H9C H 0.6333 1.1708 0.4379 0.053 Uiso 1 1 calc R
C10 C 0.8805(3) 1.1802(2) 0.4544(2) 0.0284(7) Uani 1 1 d .
H10A H 0.8257 1.2225 0.4783 0.043 Uiso 1 1 calc R
H10B H 0.9049 1.2048 0.3965 0.043 Uiso 1 1 calc R
H10C H 0.9397 1.1778 0.4965 0.043 Uiso 1 1 calc R
C11 C 0.8943(3) 1.00364(19) 0.6566(2) 0.0170(7) Uani 1 1 d .
C12 C 0.8463(2) 0.9108(2) 0.6665(2) 0.0174(6) Uani 1 1 d .
C13 C 0.7442(2) 0.9243(2) 0.7019(2) 0.0207(7) Uani 1 1 d .
C14 C 0.7257(3) 1.0229(2) 0.7122(2) 0.0213(7) Uani 1 1 d .
C15 C 0.8169(2) 1.0725(2) 0.6828(2) 0.0185(6) Uani 1 1 d .
C16 C 0.8965(3) 0.8152(2) 0.6544(2) 0.0281(8) Uani 1 1 d .
H16A H 0.8438 0.7694 0.6328 0.042 Uiso 1 1 calc R
H16B H 0.9250 0.7931 0.7119 0.042 Uiso 1 1 calc R
H16C H 0.9536 0.8202 0.6105 0.042 Uiso 1 1 calc R
C17 C 0.6724(3) 0.8437(3) 0.7290(3) 0.0354(8) Uani 1 1 d .
H17A H 0.6036 0.8697 0.7458 0.053 Uiso 1 1 calc R
H17B H 0.7029 0.8096 0.7802 0.053 Uiso 1 1 calc R
H17C H 0.6641 0.7994 0.6786 0.053 Uiso 1 1 calc R
C18 C 0.6305(3) 1.0700(3) 0.7523(3) 0.0322(8) Uani 1 1 d .
H18A H 0.6488 1.0972 0.8108 0.048 Uiso 1 1 calc R
H18B H 0.5745 1.0225 0.7598 0.048 Uiso 1 1 calc R
H18C H 0.6061 1.1211 0.7124 0.048 Uiso 1 1 calc R
C19 C 0.8280(3) 1.1790(2) 0.6895(3) 0.0279(7) Uani 1 1 d .
H19A H 0.8457 1.1965 0.7513 0.042 Uiso 1 1 calc R
H19B H 0.7615 1.2094 0.6725 0.042 Uiso 1 1 calc R
H19C H 0.8840 1.2006 0.6492 0.042 Uiso 1 1 calc R
C20 C 1.1102(3) 1.0720(3) 0.4031(3) 0.0343(8) Uani 1 1 d .
H20A H 1.0792 1.0718 0.3430 0.052 Uiso 1 1 calc R
H20B H 1.1844 1.0534 0.3994 0.052 Uiso 1 1 calc R
H20C H 1.1048 1.1363 0.4289 0.052 Uiso 1 1 calc R
C21 C 1.0977(3) 0.8659(3) 0.4514(3) 0.0359(9) Uani 1 1 d .
H21A H 1.1744 0.8703 0.4567 0.054 Uiso 1 1 calc R
H21B H 1.0790 0.8464 0.3903 0.054 Uiso 1 1 calc R
H21C H 1.0711 0.8184 0.4942 0.054 Uiso 1 1 calc R
C22 C 1.0856(3) 1.1458(3) 0.6532(3) 0.0357(9) Uani 1 1 d .
H22A H 1.1610 1.1501 0.6401 0.054 Uiso 1 1 calc R
H22B H 1.0734 1.1608 0.7166 0.054 Uiso 1 1 calc R
H22C H 1.0472 1.1915 0.6156 0.054 Uiso 1 1 calc R
C23 C 1.1199(3) 0.9404(3) 0.7009(2) 0.0326(8) Uani 1 1 d .
H23A H 1.1140 0.9607 0.7637 0.049 Uiso 1 1 calc R
H23B H 1.1936 0.9442 0.6819 0.049 Uiso 1 1 calc R
H23C H 1.0949 0.8744 0.6950 0.049 Uiso 1 1 calc R
F1 F 0.30689(19) 1.0379(3) 0.5545(3) 0.0939(13) Uani 1 1 d .
F2 F 0.4436(3) 1.12814(19) 0.5834(3) 0.0833(11) Uani 1 1 d .
F3 F 0.4165(2) 1.0709(2) 0.44983(19) 0.0615(8) Uani 1 1 d .
O1 O 0.59010(16) 0.98169(18) 0.5548(2) 0.0342(5) Uani 1 1 d .
O2 O 0.4523(2) 0.9328(2) 0.6597(2) 0.0455(7) Uani 1 1 d .
O3 O 0.4490(3) 0.8759(2) 0.5065(3) 0.0596(10) Uani 1 1 d .
S1 S 0.48183(6) 0.94679(6) 0.56844(7) 0.03058(19) Uani 1 1 d .
Si1 Si 1.03774(7) 0.98496(6) 0.47629(6) 0.0197(2) Uani 1 1 d .
Si2 Si 1.03792(7) 1.02080(6) 0.62881(6) 0.01872(19) Uani 1 1 d .
Ti1 Ti 0.75229(3) 0.99198(4) 0.55476(5) 0.01754(12) Uani 1 1 d .

loop_
_atom_site_aniso_label
_atom_site_aniso_U_11
_atom_site_aniso_U_22
_atom_site_aniso_U_33
_atom_site_aniso_U_23
_atom_site_aniso_U_13
_atom_site_aniso_U_12
C1 0.0291(19) 0.062(3) 0.052(3) 0.009(2) 0.0014(17) 0.0105(18)
C2 0.0189(18) 0.0198(15) 0.0112(17) 0.0022(10) 0.0015(12) 0.0021(11)
C3 0.0239(16) 0.0193(14) 0.0145(16) 0.0001(11) 0.0001(12) 0.0006(12)
C4 0.0240(17) 0.0259(16) 0.0130(15) 0.0029(13) -0.0023(12) -0.0026(14)
C5 0.0186(15) 0.0296(17) 0.0185(16) 0.0037(13) -0.0030(12) 0.0011(13)
C6 0.0241(15) 0.0199(15) 0.0142(15) 0.0030(11) 0.0006(12) -0.0012(12)
C7 0.0390(19) 0.0187(15) 0.0267(18) -0.0032(13) -0.0037(15) -0.0047(13)
C8 0.0313(18) 0.0413(19) 0.0242(19) -0.0015(14) -0.0104(15) -0.0051(15)
C9 0.0286(17) 0.0377(19) 0.040(2) 0.0104(16) -0.0075(15) 0.0099(15)
C10 0.0385(19) 0.0186(15) 0.0282(19) 0.0018(13) -0.0029(15) -0.0017(14)
C11 0.0215(19) 0.0184(16) 0.0110(18) -0.0005(10) -0.0009(13) -0.0015(10)
C12 0.0204(14) 0.0183(14) 0.0134(15) 0.0024(11) -0.0017(12) 0.0008(11)
C13 0.0265(16) 0.0231(15) 0.0125(15) 0.0041(11) 0.0012(12) -0.0028(12)
C14 0.0183(15) 0.0273(15) 0.0182(17) 0.0000(12) 0.0030(13) 0.0016(13)
C15 0.0246(16) 0.0164(14) 0.0145(16) -0.0003(11) -0.0014(12) 0.0017(12)
C16 0.0335(19) 0.0190(15) 0.032(2) 0.0014(13) -0.0005(15) 0.0052(13)
C17 0.0341(19) 0.0332(18) 0.039(2) 0.0114(17) 0.0059(16) -0.0078(15)
C18 0.0252(17) 0.042(2) 0.0298(19) -0.0069(15) 0.0081(14) 0.0048(15)
C19 0.0359(19) 0.0194(16) 0.0285(19) -0.0027(13) 0.0013(15) 0.0019(13)
C20 0.0269(18) 0.050(2) 0.0259(19) 0.0075(16) 0.0057(15) -0.0086(16)
C21 0.0310(19) 0.038(2) 0.039(2) -0.0091(16) 0.0044(16) 0.0118(16)
C22 0.0316(18) 0.0341(19) 0.041(2) -0.0122(16) -0.0046(16) -0.0080(15)
C23 0.0292(18) 0.045(2) 0.0237(19) 0.0038(15) -0.0047(14) 0.0052(16)
F1 0.0280(12) 0.163(3) 0.091(2) 0.050(3) 0.0155(17) 0.0318(16)
F2 0.114(3) 0.0343(14) 0.101(3) -0.0200(15) -0.017(2) 0.0286(16)
F3 0.0581(16) 0.078(2) 0.0481(16) 0.0274(14) -0.0061(13) 0.0078(15)
O1 0.0201(10) 0.0573(16) 0.0252(11) 0.0044(14) 0.0014(13) 0.0009(10)
O2 0.0462(16) 0.0524(18) 0.0378(16) 0.0124(13) 0.0010(13) -0.0081(14)
O3 0.063(2) 0.0429(17) 0.072(2) -0.0252(16) 0.0089(17) -0.0267(15)
S1 0.0267(4) 0.0277(4) 0.0373(5) 0.0000(4) 0.0024(4) -0.0033(3)
Si1 0.0175(5) 0.0257(4) 0.0159(4) 0.0009(4) 0.0017(3) 0.0018(3)
Si2 0.0173(5) 0.0234(4) 0.0154(4) -0.0024(4) -0.0019(3) 0.0009(3)
Ti1 0.0154(2) 0.0235(2) 0.0138(2) 0.0022(2) 0.0001(3) 0.0002(2)

loop_
_atom_type_symbol
_atom_type_description
_atom_type_scat_dispersion_real
_atom_type_scat_dispersion_imag
_atom_type_scat_source
C C 0.0033 0.0016 'International Tables Vol C Tables 4.2.6.8 and 6.1.1.4'
H H 0.0000 0.0000 'International Tables Vol C Tables 4.2.6.8 and 6.1.1.4'
O O 0.0106 0.0060 'International Tables Vol C Tables 4.2.6.8 and 6.1.1.4'
F F 0.0171 0.0103 'International Tables Vol C Tables 4.2.6.8 and 6.1.1.4'
Si Si 0.0817 0.0704 'International Tables Vol C Tables 4.2.6.8 and 6.1.1.4'
S S 0.1246 0.1234 'International Tables Vol C Tables 4.2.6.8 and 6.1.1.4'
Ti Ti 0.2776 0.4457 'International Tables Vol C Tables 4.2.6.8 and 6.1.1.4'

loop_
_geom_angle_atom_site_label_1
_geom_angle_atom_site_label_2
_geom_angle_atom_site_label_3
_geom_angle
F3 C1 F1 108.0(4)
F3 C1 F2 110.1(4)
F1 C1 F2 111.1(4)
F3 C1 S1 110.8(3)
F1 C1 S1 107.9(3)
F2 C1 S1 108.9(3)
C3 C2 C6 106.2(3)
C3 C2 Si1 130.1(2)
C6 C2 Si1 123.3(2)
C3 C2 Ti1 72.44(19)
C6 C2 Ti1 71.46(18)
Si1 C2 Ti1 127.01(17)
C4 C3 C2 107.9(3)
C4 C3 C7 124.2(3)
C2 C3 C7 127.7(3)
C4 C3 Ti1 74.48(18)
C2 C3 Ti1 72.23(19)
C7 C3 Ti1 123.6(2)
C5 C4 C3 109.1(3)
C5 C4 C8 126.2(3)
C3 C4 C8 124.6(3)
C5 C4 Ti1 72.91(18)
C3 C4 Ti1 71.06(18)
C8 C4 Ti1 126.2(2)
C4 C5 C6 108.5(3)
C4 C5 C9 126.8(3)
C6 C5 C9 124.6(3)
C4 C5 Ti1 73.51(18)
C6 C5 Ti1 70.50(19)
C9 C5 Ti1 124.1(2)
C5 C6 C2 108.3(3)
C5 C6 C10 124.4(3)
C2 C6 C10 126.7(3)
C5 C6 Ti1 75.00(19)
C2 C6 Ti1 72.88(19)
C10 C6 Ti1 124.8(2)
C3 C7 H7A 109.5
C3 C7 H7B 109.5
H7A C7 H7B 109.5
C3 C7 H7C 109.5
H7A C7 H7C 109.5
H7B C7 H7C 109.5
C4 C8 H8A 109.5
C4 C8 H8B 109.5
H8A C8 H8B 109.5
C4 C8 H8C 109.5
H8A C8 H8C 109.5
H8B C8 H8C 109.5
C5 C9 H9A 109.5
C5 C9 H9B 109.5
H9A C9 H9B 109.5
C5 C9 H9C 109.5
H9A C9 H9C 109.5
H9B C9 H9C 109.5
C6 C10 H10A 109.5
C6 C10 H10B 109.5
H10A C10 H10B 109.5
C6 C10 H10C 109.5
H10A C10 H10C 109.5
H10B C10 H10C 109.5
C15 C11 C12 106.7(3)
C15 C11 Si2 129.8(2)
C12 C11 Si2 123.1(2)
C15 C11 Ti1 72.33(19)
C12 C11 Ti1 71.38(19)
Si2 C11 Ti1 127.28(16)
C13 C12 C11 107.8(3)
C13 C12 C16 123.8(3)
C11 C12 C16 127.8(3)
C13 C12 Ti1 74.51(17)
C11 C12 Ti1 72.97(19)
C16 C12 Ti1 124.4(2)
C14 C13 C12 109.0(3)
C14 C13 C17 127.0(3)
C12 C13 C17 123.9(3)
C14 C13 Ti1 73.70(19)
C12 C13 Ti1 70.78(17)
C17 C13 Ti1 124.6(2)
C13 C14 C15 107.9(3)
C13 C14 C18 127.5(3)
C15 C14 C18 124.5(3)
C13 C14 Ti1 72.23(19)
C15 C14 Ti1 70.86(18)
C18 C14 Ti1 125.4(2)
C14 C15 C11 108.5(3)
C14 C15 C19 122.7(3)
C11 C15 C19 128.5(3)
C14 C15 Ti1 74.54(19)
C11 C15 Ti1 72.45(19)
C19 C15 Ti1 124.1(2)
C12 C16 H16A 109.5
C12 C16 H16B 109.5
H16A C16 H16B 109.5
C12 C16 H16C 109.5
H16A C16 H16C 109.5
H16B C16 H16C 109.5
C13 C17 H17A 109.5
C13 C17 H17B 109.5
H17A C17 H17B 109.5
C13 C17 H17C 109.5
H17A C17 H17C 109.5
H17B C17 H17C 109.5
C14 C18 H18A 109.5
C14 C18 H18B 109.5
H18A C18 H18B 109.5
C14 C18 H18C 109.5
H18A C18 H18C 109.5
H18B C18 H18C 109.5
C15 C19 H19A 109.5
C15 C19 H19B 109.5
H19A C19 H19B 109.5
C15 C19 H19C 109.5
H19A C19 H19C 109.5
H19B C19 H19C 109.5
Si1 C20 H20A 109.5
Si1 C20 H20B 109.5
H20A C20 H20B 109.5
Si1 C20 H20C 109.5
H20A C20 H20C 109.5
H20B C20 H20C 109.5
Si1 C21 H21A 109.5
Si1 C21 H21B 109.5
H21A C21 H21B 109.5
Si1 C21 H21C 109.5
H21A C21 H21C 109.5
H21B C21 H21C 109.5
Si2 C22 H22A 109.5
Si2 C22 H22B 109.5
H22A C22 H22B 109.5
Si2 C22 H22C 109.5
H22A C22 H22C 109.5
H22B C22 H22C 109.5
Si2 C23 H23A 109.5
Si2 C23 H23B 109.5
H23A C23 H23B 109.5
Si2 C23 H23C 109.5
H23A C23 H23C 109.5
H23B C23 H23C 109.5
S1 O1 Ti1 162.61(17)
O3 S1 O2 116.7(2)
O3 S1 O1 114.60(19)
O2 S1 O1 115.02(19)
O3 S1 C1 104.6(2)
O2 S1 C1 102.84(19)
O1 S1 C1 100.06(17)
C21 Si1 C20 105.23(19)
C21 Si1 C2 113.88(16)
C20 Si1 C2 109.05(16)
C21 Si1 Si2 112.65(14)
C20 Si1 Si2 115.33(14)
C2 Si1 Si2 100.95(11)
C23 Si2 C22 105.47(18)
C23 Si2 C11 109.60(16)
C22 Si2 C11 112.73(15)
C23 Si2 Si1 115.63(13)
C22 Si2 Si1 112.84(14)
C11 Si2 Si1 100.75(11)
O1 Ti1 C12 118.33(11)
O1 Ti1 C6 119.37(11)
C12 Ti1 C6 122.29(9)
O1 Ti1 C15 112.30(12)
C12 Ti1 C15 58.61(11)
C6 Ti1 C15 99.58(10)
O1 Ti1 C11 140.00(13)
C12 Ti1 C11 35.66(10)
C6 Ti1 C11 94.35(11)
C15 Ti1 C11 35.22(10)
O1 Ti1 C2 138.78(13)
C12 Ti1 C2 94.77(11)
C6 Ti1 C2 35.67(10)
C15 Ti1 C2 105.59(11)
C11 Ti1 C2 81.19(8)
O1 Ti1 C3 109.50(12)
C12 Ti1 C3 100.90(11)
C6 Ti1 C3 58.45(12)
C15 Ti1 C3 138.19(10)
C11 Ti1 C3 106.29(11)
C2 Ti1 C3 35.33(11)
O1 Ti1 C13 85.96(12)
C12 Ti1 C13 34.70(11)
C6 Ti1 C13 152.33(11)
C15 Ti1 C13 57.47(11)
C11 Ti1 C13 58.03(11)
C2 Ti1 C13 129.44(12)
C3 Ti1 C13 126.80(11)
O1 Ti1 C5 86.43(12)
C12 Ti1 C5 152.77(11)
C6 Ti1 C5 34.49(11)
C15 Ti1 C5 125.07(11)
C11 Ti1 C5 128.78(11)
C2 Ti1 C5 58.00(11)
C3 Ti1 C5 57.26(11)
C13 Ti1 C5 172.31(10)
O1 Ti1 C14 82.65(12)
C12 Ti1 C14 57.72(11)
C6 Ti1 C14 131.65(12)
C15 Ti1 C14 34.60(11)
C11 Ti1 C14 57.94(12)
C2 Ti1 C14 138.21(12)
C3 Ti1 C14 158.57(11)
C13 Ti1 C14 34.06(11)
C5 Ti1 C14 143.25(12)
O1 Ti1 C4 81.21(12)
C12 Ti1 C4 133.21(11)
C6 Ti1 C4 57.06(11)
C15 Ti1 C4 156.53(11)
C11 Ti1 C4 138.29(11)
C2 Ti1 C4 57.72(11)
C3 Ti1 C4 34.46(11)
C13 Ti1 C4 145.33(12)
C5 Ti1 C4 33.58(11)
C14 Ti1 C4 163.76(10)

loop_
_geom_bond_atom_site_label_1
_geom_bond_atom_site_label_2
_geom_bond_distance
C1 F3 1.323(5)
C1 F1 1.325(5)
C1 F2 1.330(6)
C1 S1 1.833(4)
C2 C3 1.438(4)
C2 C6 1.445(4)
C2 Si1 1.885(4)
C2 Ti1 2.368(3)
C3 C4 1.418(5)
C3 C7 1.503(4)
C3 Ti1 2.371(3)
C4 C5 1.393(5)
C4 C8 1.494(4)
C4 Ti1 2.415(3)
C5 C6 1.412(4)
C5 C9 1.505(5)
C5 Ti1 2.408(3)
C6 C10 1.503(4)
C6 Ti1 2.350(3)
C7 H7A 0.9800
C7 H7B 0.9800
C7 H7C 0.9800
C8 H8A 0.9800
C8 H8B 0.9800
C8 H8C 0.9800
C9 H9A 0.9800
C9 H9B 0.9800
C9 H9C 0.9800
C10 H10A 0.9800
C10 H10B 0.9800
C10 H10C 0.9800
C11 C15 1.431(4)
C11 C12 1.442(4)
C11 Si2 1.887(4)
C11 Ti1 2.365(4)
C12 C13 1.413(4)
C12 C16 1.492(4)
C12 Ti1 2.344(3)
C13 C14 1.407(4)
C13 C17 1.504(4)
C13 Ti1 2.392(3)
C14 C15 1.421(5)
C14 C18 1.501(5)
C14 Ti1 2.411(3)
C15 C19 1.499(4)
C15 Ti1 2.363(3)
C16 H16A 0.9800
C16 H16B 0.9800
C16 H16C 0.9800
C17 H17A 0.9800
C17 H17B 0.9800
C17 H17C 0.9800
C18 H18A 0.9800
C18 H18B 0.9800
C18 H18C 0.9800
C19 H19A 0.9800
C19 H19B 0.9800
C19 H19C 0.9800
C20 Si1 1.876(4)
C20 H20A 0.9800
C20 H20B 0.9800
C20 H20C 0.9800
C21 Si1 1.868(4)
C21 H21A 0.9800
C21 H21B 0.9800
C21 H21C 0.9800
C22 Si2 1.885(4)
C22 H22A 0.9800
C22 H22B 0.9800
C22 H22C 0.9800
C23 Si2 1.872(4)
C23 H23A 0.9800
C23 H23B 0.9800
C23 H23C 0.9800
O1 S1 1.474(2)
O1 Ti1 2.066(2)
O2 S1 1.425(3)
O3 S1 1.417(3)
Si1 Si2 2.3289(10)

loop_
_geom_torsion_atom_site_label_1
_geom_torsion_atom_site_label_2
_geom_torsion_atom_site_label_3
_geom_torsion_atom_site_label_4
_geom_torsion
C6 C2 C3 C4 2.5(4)
Si1 C2 C3 C4 -169.5(3)
Ti1 C2 C3 C4 66.5(2)
C6 C2 C3 C7 176.9(3)
Si1 C2 C3 C7 4.8(5)
Ti1 C2 C3 C7 -119.2(3)
C6 C2 C3 Ti1 -64.0(2)
Si1 C2 C3 Ti1 124.0(3)
C2 C3 C4 C5 -1.6(4)
C7 C3 C4 C5 -176.1(3)
Ti1 C3 C4 C5 63.4(2)
C2 C3 C4 C8 173.5(3)
C7 C3 C4 C8 -1.1(5)
Ti1 C3 C4 C8 -121.5(3)
C2 C3 C4 Ti1 -65.0(2)
C7 C3 C4 Ti1 120.4(3)
C3 C4 C5 C6 -0.1(4)
C8 C4 C5 C6 -175.1(3)
Ti1 C4 C5 C6 62.2(2)
C3 C4 C5 C9 177.2(3)
C8 C4 C5 C9 2.2(5)
Ti1 C4 C5 C9 -120.5(4)
C3 C4 C5 Ti1 -62.3(2)
C8 C4 C5 Ti1 122.7(3)
C4 C5 C6 C2 1.7(4)
C9 C5 C6 C2 -175.7(3)
Ti1 C5 C6 C2 65.8(2)
C4 C5 C6 C10 173.6(3)
C9 C5 C6 C10 -3.7(6)
Ti1 C5 C6 C10 -122.2(3)
C4 C5 C6 Ti1 -64.1(2)
C9 C5 C6 Ti1 118.5(3)
C3 C2 C6 C5 -2.6(4)
Si1 C2 C6 C5 170.1(2)
Ti1 C2 C6 C5 -67.2(2)
C3 C2 C6 C10 -174.3(3)
Si1 C2 C6 C10 -1.6(5)
Ti1 C2 C6 C10 121.1(3)
C3 C2 C6 Ti1 64.6(2)
Si1 C2 C6 Ti1 -122.6(3)
C15 C11 C12 C13 -2.7(4)
Si2 C11 C12 C13 170.2(2)
Ti1 C11 C12 C13 -66.9(2)
C15 C11 C12 C16 -175.1(3)
Si2 C11 C12 C16 -2.2(5)
Ti1 C11 C12 C16 120.7(4)
C15 C11 C12 Ti1 64.2(2)
Si2 C11 C12 Ti1 -122.9(2)
C11 C12 C13 C14 1.6(4)
C16 C12 C13 C14 174.4(3)
Ti1 C12 C13 C14 -64.3(2)
C11 C12 C13 C17 -174.7(3)
C16 C12 C13 C17 -2.0(5)
Ti1 C12 C13 C17 119.4(3)
C11 C12 C13 Ti1 65.9(2)
C16 C12 C13 Ti1 -121.4(3)
C12 C13 C14 C15 0.1(4)
C17 C13 C14 C15 176.4(3)
Ti1 C13 C14 C15 -62.3(2)
C12 C13 C14 C18 -176.2(3)
C17 C13 C14 C18 0.0(6)
Ti1 C13 C14 C18 121.4(4)
C12 C13 C14 Ti1 62.4(2)
C17 C13 C14 Ti1 -121.4(4)
C13 C14 C15 C11 -1.9(4)
C18 C14 C15 C11 174.6(3)
Ti1 C14 C15 C11 -65.0(2)
C13 C14 C15 C19 -176.0(3)
C18 C14 C15 C19 0.5(5)
Ti1 C14 C15 C19 120.9(3)
C13 C14 C15 Ti1 63.1(2)
C18 C14 C15 Ti1 -120.4(3)
C12 C11 C15 C14 2.8(4)
Si2 C11 C15 C14 -169.4(3)
Ti1 C11 C15 C14 66.4(2)
C12 C11 C15 C19 176.5(3)
Si2 C11 C15 C19 4.2(5)
Ti1 C11 C15 C19 -119.9(4)
C12 C11 C15 Ti1 -63.6(2)
Si2 C11 C15 Ti1 124.2(3)
Ti1 O1 S1 O3 -78.3(8)
Ti1 O1 S1 O2 61.1(8)
Ti1 O1 S1 C1 170.5(7)
F3 C1 S1 O3 -50.3(4)
F1 C1 S1 O3 67.7(4)
F2 C1 S1 O3 -171.5(3)
F3 C1 S1 O2 -172.7(3)
F1 C1 S1 O2 -54.7(4)
F2 C1 S1 O2 66.1(3)
F3 C1 S1 O1 68.5(4)
F1 C1 S1 O1 -173.4(3)
F2 C1 S1 O1 -52.7(4)
C3 C2 Si1 C21 7.3(4)
C6 C2 Si1 C21 -163.6(3)
Ti1 C2 Si1 C21 105.4(2)
C3 C2 Si1 C20 124.5(3)
C6 C2 Si1 C20 -46.4(3)
Ti1 C2 Si1 C20 -137.4(2)
C3 C2 Si1 Si2 -113.7(3)
C6 C2 Si1 Si2 75.5(3)
Ti1 C2 Si1 Si2 -15.58(18)
C15 C11 Si2 C23 125.0(3)
C12 C11 Si2 C23 -46.1(3)
Ti1 C11 Si2 C23 -137.11(19)
C15 C11 Si2 C22 7.9(4)
C12 C11 Si2 C22 -163.3(3)
Ti1 C11 Si2 C22 105.7(2)
C15 C11 Si2 Si1 -112.7(3)
C12 C11 Si2 Si1 76.2(3)
Ti1 C11 Si2 Si1 -14.78(17)
C21 Si1 Si2 C23 11.8(2)
C20 Si1 Si2 C23 -109.01(18)
C2 Si1 Si2 C23 133.65(17)
C21 Si1 Si2 C22 133.35(18)
C20 Si1 Si2 C22 12.5(2)
C2 Si1 Si2 C22 -104.82(17)
C21 Si1 Si2 C11 -106.21(17)
C20 Si1 Si2 C11 132.97(16)
C2 Si1 Si2 C11 15.63(12)
S1 O1 Ti1 C12 -26.5(8)
S1 O1 Ti1 C6 152.3(7)
S1 O1 Ti1 C15 -91.8(7)
S1 O1 Ti1 C11 -64.0(8)
S1 O1 Ti1 C2 112.9(7)
S1 O1 Ti1 C3 88.3(7)
S1 O1 Ti1 C13 -39.5(7)
S1 O1 Ti1 C5 141.6(7)
S1 O1 Ti1 C14 -73.6(7)
S1 O1 Ti1 C4 108.2(7)
C13 C12 Ti1 O1 -23.2(2)
C11 C12 Ti1 O1 -137.84(19)
C16 C12 Ti1 O1 97.5(3)
C13 C12 Ti1 C6 158.07(17)
C11 C12 Ti1 C6 43.4(2)
C16 C12 Ti1 C6 -81.2(3)
C13 C12 Ti1 C15 77.0(2)
C11 C12 Ti1 C15 -37.70(18)
C16 C12 Ti1 C15 -162.3(3)
C13 C12 Ti1 C11 114.7(3)
C16 C12 Ti1 C11 -124.6(3)
C13 C12 Ti1 C2 -177.66(18)
C11 C12 Ti1 C2 67.66(18)
C16 C12 Ti1 C2 -56.9(3)
C13 C12 Ti1 C3 -142.51(19)
C11 C12 Ti1 C3 102.81(19)
C16 C12 Ti1 C3 -21.8(3)
C11 C12 Ti1 C13 -114.7(3)
C16 C12 Ti1 C13 120.7(3)
C13 C12 Ti1 C5 -176.4(2)
C11 C12 Ti1 C5 68.9(3)
C16 C12 Ti1 C5 -55.7(4)
C13 C12 Ti1 C14 36.01(18)
C11 C12 Ti1 C14 -78.7(2)
C16 C12 Ti1 C14 156.7(3)
C13 C12 Ti1 C4 -128.7(2)
C11 C12 Ti1 C4 116.6(2)
C16 C12 Ti1 C4 -8.0(3)
C5 C6 Ti1 O1 -19.1(2)
C2 C6 Ti1 O1 -134.12(19)
C10 C6 Ti1 O1 102.6(3)
C5 C6 Ti1 C12 159.66(18)
C2 C6 Ti1 C12 44.6(2)
C10 C6 Ti1 C12 -78.6(3)
C5 C6 Ti1 C15 -141.6(2)
C2 C6 Ti1 C15 103.42(19)
C10 C6 Ti1 C15 -19.8(3)
C5 C6 Ti1 C11 -176.7(2)
C2 C6 Ti1 C11 68.31(18)
C10 C6 Ti1 C11 -54.9(3)
C5 C6 Ti1 C2 115.0(3)
C10 C6 Ti1 C2 -123.2(4)
C5 C6 Ti1 C3 76.9(2)
C2 C6 Ti1 C3 -38.15(18)
C10 C6 Ti1 C3 -161.4(3)
C5 C6 Ti1 C13 -173.1(2)
C2 C6 Ti1 C13 71.9(3)
C10 C6 Ti1 C13 -51.4(4)
C2 C6 Ti1 C5 -115.0(3)
C10 C6 Ti1 C5 121.7(4)
C5 C6 Ti1 C14 -126.8(2)
C2 C6 Ti1 C14 118.2(2)
C10 C6 Ti1 C14 -5.1(3)
C5 C6 Ti1 C4 35.90(19)
C2 C6 Ti1 C4 -79.1(2)
C10 C6 Ti1 C4 157.6(3)
C14 C15 Ti1 O1 33.1(2)
C11 C15 Ti1 O1 148.71(17)
C19 C15 Ti1 O1 -86.3(3)
C14 C15 Ti1 C12 -77.5(2)
C11 C15 Ti1 C12 38.18(17)
C19 C15 Ti1 C12 163.2(3)
C14 C15 Ti1 C6 160.4(2)
C11 C15 Ti1 C6 -83.93(18)
C19 C15 Ti1 C6 41.1(3)
C14 C15 Ti1 C11 -115.6(3)
C19 C15 Ti1 C11 125.0(4)
C14 C15 Ti1 C2 -163.50(19)
C11 C15 Ti1 C2 -47.86(18)
C19 C15 Ti1 C2 77.1(3)
C14 C15 Ti1 C3 -147.0(2)
C11 C15 Ti1 C3 -31.3(3)
C19 C15 Ti1 C3 93.7(3)
C14 C15 Ti1 C13 -36.32(18)
C11 C15 Ti1 C13 79.3(2)
C19 C15 Ti1 C13 -155.7(3)
C14 C15 Ti1 C5 134.95(19)
C11 C15 Ti1 C5 -109.42(19)
C19 C15 Ti1 C5 15.6(3)
C11 C15 Ti1 C14 115.6(3)
C19 C15 Ti1 C14 -119.4(3)
C14 C15 Ti1 C4 155.1(3)
C11 C15 Ti1 C4 -89.3(3)
C19 C15 Ti1 C4 35.7(4)
C15 C11 Ti1 O1 -48.4(2)
C12 C11 Ti1 O1 66.8(2)
Si2 C11 Ti1 O1 -175.33(14)
C15 C11 Ti1 C12 -115.2(3)
Si2 C11 Ti1 C12 117.9(3)
C15 C11 Ti1 C6 100.47(18)
C12 C11 Ti1 C6 -144.4(2)
Si2 C11 Ti1 C6 -26.48(19)
C12 C11 Ti1 C15 115.2(3)
Si2 C11 Ti1 C15 -126.9(3)
C15 C11 Ti1 C2 133.71(18)
C12 C11 Ti1 C2 -111.1(2)
Si2 C11 Ti1 C2 6.77(17)
C15 C11 Ti1 C3 158.8(2)
C12 C11 Ti1 C3 -86.0(2)
Si2 C11 Ti1 C3 31.89(19)
C15 C11 Ti1 C13 -77.6(2)
C12 C11 Ti1 C13 37.58(18)
Si2 C11 Ti1 C13 155.5(2)
C15 C11 Ti1 C5 98.0(2)
C12 C11 Ti1 C5 -146.80(19)
Si2 C11 Ti1 C5 -28.9(2)
C15 C11 Ti1 C14 -37.16(18)
C12 C11 Ti1 C14 78.0(2)
Si2 C11 Ti1 C14 -164.1(2)
C15 C11 Ti1 C4 143.23(19)
C12 C11 Ti1 C4 -101.6(2)
Si2 C11 Ti1 C4 16.3(3)
C3 C2 Ti1 O1 -42.8(2)
C6 C2 Ti1 O1 71.7(2)
Si1 C2 Ti1 O1 -170.17(14)
C3 C2 Ti1 C12 102.14(18)
C6 C2 Ti1 C12 -143.4(2)
Si1 C2 Ti1 C12 -25.28(19)
C3 C2 Ti1 C6 -114.4(3)
Si1 C2 Ti1 C6 118.1(3)
C3 C2 Ti1 C15 160.85(19)
C6 C2 Ti1 C15 -84.70(19)
Si1 C2 Ti1 C15 33.4(2)
C3 C2 Ti1 C11 135.20(18)
C6 C2 Ti1 C11 -110.35(19)
Si1 C2 Ti1 C11 7.79(18)
C6 C2 Ti1 C3 114.4(3)
Si1 C2 Ti1 C3 -127.4(3)
C3 C2 Ti1 C13 100.4(2)
C6 C2 Ti1 C13 -145.14(19)
Si1 C2 Ti1 C13 -27.0(2)
C3 C2 Ti1 C5 -77.21(19)
C6 C2 Ti1 C5 37.24(18)
Si1 C2 Ti1 C5 155.4(2)
C3 C2 Ti1 C14 146.8(2)
C6 C2 Ti1 C14 -98.7(2)
Si1 C2 Ti1 C14 19.4(3)
C3 C2 Ti1 C4 -37.32(18)
C6 C2 Ti1 C4 77.1(2)
Si1 C2 Ti1 C4 -164.7(2)
C4 C3 Ti1 O1 36.6(2)
C2 C3 Ti1 O1 151.67(17)
C7 C3 Ti1 O1 -84.4(3)
C4 C3 Ti1 C12 162.12(19)
C2 C3 Ti1 C12 -82.82(18)
C7 C3 Ti1 C12 41.1(3)
C4 C3 Ti1 C6 -76.5(2)
C2 C3 Ti1 C6 38.53(18)
C7 C3 Ti1 C6 162.4(3)
C4 C3 Ti1 C15 -143.36(19)
C2 C3 Ti1 C15 -28.3(3)
C7 C3 Ti1 C15 95.6(3)
C4 C3 Ti1 C11 -161.57(18)
C2 C3 Ti1 C11 -46.50(18)
C7 C3 Ti1 C11 77.4(3)
C4 C3 Ti1 C2 -115.1(3)
C7 C3 Ti1 C2 123.9(3)
C4 C3 Ti1 C13 136.48(19)
C2 C3 Ti1 C13 -108.5(2)
C7 C3 Ti1 C13 15.4(3)
C4 C3 Ti1 C5 -35.56(18)
C2 C3 Ti1 C5 79.50(19)
C7 C3 Ti1 C5 -156.6(3)
C4 C3 Ti1 C14 158.7(3)
C2 C3 Ti1 C14 -86.2(4)
C7 C3 Ti1 C14 37.6(5)
C2 C3 Ti1 C4 115.1(3)
C7 C3 Ti1 C4 -121.1(4)
C14 C13 Ti1 O1 -82.9(2)
C12 C13 Ti1 O1 159.7(2)
C17 C13 Ti1 O1 41.2(3)
C14 C13 Ti1 C12 117.5(3)
C17 C13 Ti1 C12 -118.4(4)
C14 C13 Ti1 C6 74.6(3)
C12 C13 Ti1 C6 -42.8(3)
C17 C13 Ti1 C6 -161.3(3)
C14 C13 Ti1 C15 36.90(19)
C12 C13 Ti1 C15 -80.6(2)
C17 C13 Ti1 C15 161.0(3)
C14 C13 Ti1 C11 78.8(2)
C12 C13 Ti1 C11 -38.64(18)
C17 C13 Ti1 C11 -157.1(3)
C14 C13 Ti1 C2 120.5(2)
C12 C13 Ti1 C2 3.0(2)
C17 C13 Ti1 C2 -115.4(3)
C14 C13 Ti1 C3 165.73(19)
C12 C13 Ti1 C3 48.3(2)
C17 C13 Ti1 C3 -70.2(3)
C14 C13 Ti1 C5 -74.8(9)
C12 C13 Ti1 C5 167.8(8)
C17 C13 Ti1 C5 49.3(11)
C12 C13 Ti1 C14 -117.5(3)
C17 C13 Ti1 C14 124.1(4)
C14 C13 Ti1 C4 -151.04(19)
C12 C13 Ti1 C4 91.5(2)
C17 C13 Ti1 C4 -26.9(4)
C4 C5 Ti1 O1 -79.45(19)
C6 C5 Ti1 O1 163.4(2)
C9 C5 Ti1 O1 44.2(3)
C4 C5 Ti1 C12 77.2(3)
C6 C5 Ti1 C12 -40.0(3)
C9 C5 Ti1 C12 -159.2(3)
C4 C5 Ti1 C6 117.2(3)
C9 C5 Ti1 C6 -119.2(4)
C4 C5 Ti1 C15 165.66(18)
C6 C5 Ti1 C15 48.5(2)
C9 C5 Ti1 C15 -70.7(3)
C4 C5 Ti1 C11 121.42(19)
C6 C5 Ti1 C11 4.3(3)
C9 C5 Ti1 C11 -114.9(3)
C4 C5 Ti1 C2 78.61(19)
C6 C5 Ti1 C2 -38.54(19)
C9 C5 Ti1 C2 -157.7(3)
C4 C5 Ti1 C3 36.51(18)
C6 C5 Ti1 C3 -80.6(2)
C9 C5 Ti1 C3 160.2(3)
C4 C5 Ti1 C13 -87.5(9)
C6 C5 Ti1 C13 155.3(8)
C9 C5 Ti1 C13 36.1(11)
C4 C5 Ti1 C14 -152.14(18)
C6 C5 Ti1 C14 90.7(2)
C9 C5 Ti1 C14 -28.5(4)
C6 C5 Ti1 C4 -117.2(3)
C9 C5 Ti1 C4 123.6(4)
C13 C14 Ti1 O1 93.7(2)
C15 C14 Ti1 O1 -149.4(2)
C18 C14 Ti1 O1 -30.2(3)
C13 C14 Ti1 C12 -36.70(18)
C15 C14 Ti1 C12 80.3(2)
C18 C14 Ti1 C12 -160.5(3)
C13 C14 Ti1 C6 -143.18(19)
C15 C14 Ti1 C6 -26.2(3)
C18 C14 Ti1 C6 93.0(3)
C13 C14 Ti1 C15 -116.9(3)
C18 C14 Ti1 C15 119.2(4)
C13 C14 Ti1 C11 -79.1(2)
C15 C14 Ti1 C11 37.84(17)
C18 C14 Ti1 C11 157.1(3)
C13 C14 Ti1 C2 -92.7(2)
C15 C14 Ti1 C2 24.2(3)
C18 C14 Ti1 C2 143.5(3)
C13 C14 Ti1 C3 -32.7(4)
C15 C14 Ti1 C3 84.2(3)
C18 C14 Ti1 C3 -156.5(3)
C15 C14 Ti1 C13 116.9(3)
C18 C14 Ti1 C13 -123.8(4)
C13 C14 Ti1 C5 167.54(18)
C15 C14 Ti1 C5 -75.5(3)
C18 C14 Ti1 C5 43.7(4)
C13 C14 Ti1 C4 100.0(5)
C15 C14 Ti1 C4 -143.1(4)
C18 C14 Ti1 C4 -23.9(7)
C5 C4 Ti1 O1 96.85(18)
C3 C4 Ti1 O1 -145.3(2)
C8 C4 Ti1 O1 -25.8(3)
C5 C4 Ti1 C12 -142.25(19)
C3 C4 Ti1 C12 -24.4(3)
C8 C4 Ti1 C12 95.1(3)
C5 C4 Ti1 C6 -36.90(18)
C3 C4 Ti1 C6 80.9(2)
C8 C4 Ti1 C6 -159.6(3)
C5 C4 Ti1 C15 -30.6(4)
C3 C4 Ti1 C15 87.2(3)
C8 C4 Ti1 C15 -153.3(3)
C5 C4 Ti1 C11 -90.7(2)
C3 C4 Ti1 C11 27.1(3)
C8 C4 Ti1 C11 146.6(3)
C5 C4 Ti1 C2 -79.53(19)
C3 C4 Ti1 C2 38.28(18)
C8 C4 Ti1 C2 157.8(3)
C5 C4 Ti1 C3 -117.8(3)
C8 C4 Ti1 C3 119.5(4)
C5 C4 Ti1 C13 166.41(18)
C3 C4 Ti1 C13 -75.8(3)
C8 C4 Ti1 C13 43.7(4)
C3 C4 Ti1 C5 117.8(3)
C8 C4 Ti1 C5 -122.7(4)
C5 C4 Ti1 C14 90.5(5)
C3 C4 Ti1 C14 -151.7(4)
C8 C4 Ti1 C14 -32.2(7)
